data_7037180
loop_
_publ_author_name
'Zhao, Yanxia'
'Liu, Yanyan'
'Li, Qian-Shu'
'Su, Ji-Hu'

_publ_section_title
;
 Synthesis and structures of mononuclear and dinuclear gallium complexes
 with \a-diimine ligands: reduction of the metal or ligand?
;
_journal_issue 1
_journal_name_full 'Dalton transactions (Cambridge, England : 2003)'
_journal_page_first 246
_journal_page_last 252
_journal_paper_doi 10.1039/c5dt03372a
_journal_volume 45
_journal_year 2015
_chemical_formula_sum 'C44 H72 Cl2 Ga N2 Na O4'
_chemical_formula_weight 856.65
_chemical_name_systematic
; 
 ? 
;
_chemical_properties_physical 'Air-sensitive, Moisture-sensitive'
_space_group_IT_number 14
_symmetry_cell_setting monoclinic
_symmetry_space_group_name_Hall '-P 2ybc'
_symmetry_space_group_name_H-M 'P 1 21/c 1'
_atom_sites_solution_hydrogens geom
_atom_sites_solution_primary direct
_atom_sites_solution_secondary difmap
_audit_creation_method SHELXL-97
_audit_update_record
;
2015-09-28 deposited with the CCDC.
2015-11-03 downloaded from the CCDC.
;
_cell_angle_alpha 90.00
_cell_angle_beta 95.4660(10)
_cell_angle_gamma 90.00
_cell_formula_units_Z 4
_cell_length_a 15.5106(13)
_cell_length_b 13.6456(11)
_cell_length_c 22.8667(19)
_cell_measurement_temperature 293(2)
_cell_volume 4817.8(7)
_computing_cell_refinement 'Bruker SMART'
_computing_data_collection 'Bruker SMART APEX II'
_computing_data_reduction 'Bruker SAINT'
_computing_structure_refinement 'SHELXL-97 (Sheldrick, 2008)'
_computing_structure_solution 'SHELXS-97 (Sheldrick, 2008)'
_diffrn_ambient_temperature 293(2)
_diffrn_measured_fraction_theta_full 1.000
_diffrn_measured_fraction_theta_max 1.000
_diffrn_measurement_device_type 'Bruker SMART APEX II'
_diffrn_measurement_method '\w scans'
_diffrn_radiation_monochromator graphite
_diffrn_radiation_source 'fine-focus sealed tube'
_diffrn_radiation_type MoK\a
_diffrn_radiation_wavelength 0.71073
_diffrn_reflns_av_R_equivalents 0.0284
_diffrn_reflns_av_sigmaI/netI 0.0330
_diffrn_reflns_limit_h_max 18
_diffrn_reflns_limit_h_min -17
_diffrn_reflns_limit_k_max 16
_diffrn_reflns_limit_k_min -12
_diffrn_reflns_limit_l_max 27
_diffrn_reflns_limit_l_min -21
_diffrn_reflns_number 23915
_diffrn_reflns_theta_full 25.00
_diffrn_reflns_theta_max 25.00
_diffrn_reflns_theta_min 1.74
_exptl_absorpt_coefficient_mu 0.730
_exptl_absorpt_correction_T_max 0.8386
_exptl_absorpt_correction_T_min 0.7689
_exptl_absorpt_correction_type multi-scan
_exptl_absorpt_process_details SADABS
_exptl_crystal_colour pale-yellow
_exptl_crystal_density_diffrn 1.181
_exptl_crystal_density_method 'not measured'
_exptl_crystal_description Block
_exptl_crystal_F_000 1832
_exptl_crystal_size_max 0.38
_exptl_crystal_size_mid 0.30
_exptl_crystal_size_min 0.25
_refine_diff_density_max 0.568
_refine_diff_density_min -0.253
_refine_diff_density_rms 0.065
_refine_ls_extinction_method none
_refine_ls_goodness_of_fit_ref 1.057
_refine_ls_hydrogen_treatment constr
_refine_ls_matrix_type full
_refine_ls_number_parameters 505
_refine_ls_number_reflns 8497
_refine_ls_number_restraints 109
_refine_ls_restrained_S_all 1.103
_refine_ls_R_factor_all 0.0666
_refine_ls_R_factor_gt 0.0444
_refine_ls_shift/su_max 0.001
_refine_ls_shift/su_mean 0.000
_refine_ls_structure_factor_coef Fsqd
_refine_ls_weighting_details 'calc w=1/[\s^2^(Fo^2^)+(0.0994P)^2^+0.4360P] where P=(Fo^2^+2Fc^2^)/3'
_refine_ls_weighting_scheme calc
_refine_ls_wR_factor_gt 0.1362
_refine_ls_wR_factor_ref 0.1556
_reflns_number_gt 6246
_reflns_number_total 8497
_reflns_threshold_expression >2sigma(I)
_cod_data_source_file c5dt03372a2.cif
_cod_data_source_block 2
_cod_depositor_comments
;
The following automatic conversions were performed:

'_symmetry_cell_setting' value 'Monoclinic' changed to 'monoclinic'
according to
/usr/data/users/saulius/crontab/automatic-downloads/rss-feeds/RSC/lib/dictionaries/cif_core.dic
dictionary named 'cif_core.dic' version 2.4.2 from 2011-04-26.

'_exptl_absorpt_correction_type' value 'Multi-scan' changed to
'multi-scan' according to
/usr/data/users/saulius/crontab/automatic-downloads/rss-feeds/RSC/lib/dictionaries/cif_core.dic
dictionary named 'cif_core.dic' version 2.4.2 from 2011-04-26.

Automatic conversion script
Id: cif_fix_values 3271 2015-04-21 07:52:19Z andrius 

 Adding full bibliography for 7037180--7037184.cif.
;
_cod_original_sg_symbol_H-M P2(1)/c
_cod_database_code 7037180

loop_
_symmetry_equiv_pos_as_xyz
'x, y, z'
'-x, y+1/2, -z+1/2'
'-x, -y, -z'
'x, -y-1/2, z-1/2'

loop_
_atom_site_label
_atom_site_type_symbol
_atom_site_fract_x
_atom_site_fract_y
_atom_site_fract_z
_atom_site_U_iso_or_equiv
_atom_site_adp_type
_atom_site_occupancy
_atom_site_symmetry_multiplicity
_atom_site_calc_flag
_atom_site_refinement_flags
_atom_site_disorder_assembly
_atom_site_disorder_group
Ga1 Ga 0.27767(2) 0.15187(2) 0.411244(14) 0.04252(14) Uani 1 1 d . . .
Na1 Na 0.23125(10) -0.09692(11) 0.47828(7) 0.0706(4) Uani 1 1 d . . .
Cl1 Cl 0.36220(6) 0.05618(6) 0.47013(4) 0.0674(3) Uani 1 1 d . A .
Cl2 Cl 0.15184(6) 0.08292(7) 0.42344(5) 0.0673(3) Uani 1 1 d . A .
N1 N 0.28841(17) 0.28654(17) 0.42224(11) 0.0465(6) Uani 1 1 d . . .
N2 N 0.31043(18) 0.16474(18) 0.33559(11) 0.0472(6) Uani 1 1 d . . .
O1 O 0.0954(2) -0.1755(2) 0.47007(17) 0.0992(11) Uani 1 1 d . A .
O4' O 0.1823(9) -0.0452(11) 0.5751(8) 0.098(3) Uani 0.50 1 d P A 7
O4 O 0.2112(9) -0.0749(11) 0.5777(8) 0.098(3) Uani 0.50 1 d PU A 7
O2 O 0.3324(15) -0.1959(15) 0.5314(7) 0.090(3) Uani 0.50 1 d PU A 7
O2' O 0.3389(15) -0.2170(15) 0.5121(7) 0.090(3) Uani 0.50 1 d P A 7
O3 O 0.2502(3) -0.1793(3) 0.38808(17) 0.1067(11) Uani 1 1 d . A .
C1 C 0.3517(3) 0.4298(3) 0.37313(19) 0.0733(11) Uani 1 1 d . . .
H1A H 0.3712 0.4475 0.3360 0.110 Uiso 1 1 calc R . .
H1B H 0.3987 0.4361 0.4034 0.110 Uiso 1 1 calc R . .
H1C H 0.3053 0.4725 0.3816 0.110 Uiso 1 1 calc R . .
C2 C 0.3205(2) 0.3266(2) 0.37073(15) 0.0487(8) Uani 1 1 d . . .
C3 C 0.3315(2) 0.2643(2) 0.32698(14) 0.0475(7) Uani 1 1 d . . .
C4 C 0.3744(3) 0.2907(3) 0.27271(17) 0.0748(12) Uani 1 1 d . . .
H4A H 0.3848 0.3600 0.2722 0.112 Uiso 1 1 calc R . .
H4B H 0.3373 0.2725 0.2384 0.112 Uiso 1 1 calc R . .
H4C H 0.4285 0.2564 0.2729 0.112 Uiso 1 1 calc R . .
C5 C 0.2428(2) 0.3487(2) 0.45829(15) 0.0511(8) Uani 1 1 d . . .
C6 C 0.2763(3) 0.3650(2) 0.51678(16) 0.0600(9) Uani 1 1 d . . .
C7 C 0.2330(3) 0.4275(3) 0.55151(19) 0.0753(12) Uani 1 1 d . . .
H7A H 0.2544 0.4376 0.5904 0.090 Uiso 1 1 calc R . .
C8 C 0.1594(3) 0.4745(3) 0.5296(2) 0.0878(14) Uani 1 1 d . . .
H8A H 0.1319 0.5177 0.5533 0.105 Uiso 1 1 calc R . .
C9 C 0.1262(3) 0.4587(3) 0.4736(2) 0.0828(13) Uani 1 1 d . . .
H9A H 0.0758 0.4913 0.4594 0.099 Uiso 1 1 calc R . .
C10 C 0.1654(3) 0.3947(3) 0.43639(17) 0.0625(9) Uani 1 1 d . . .
C11 C 0.3584(3) 0.3172(3) 0.54292(18) 0.0778(12) Uani 1 1 d . . .
H11A H 0.3796 0.2745 0.5129 0.093 Uiso 1 1 calc R . .
C12 C 0.4282(4) 0.3939(5) 0.5598(3) 0.135(2) Uani 1 1 d . . .
H12A H 0.4378 0.4325 0.5259 0.202 Uiso 1 1 calc R . .
H12B H 0.4811 0.3616 0.5741 0.202 Uiso 1 1 calc R . .
H12C H 0.4096 0.4357 0.5899 0.202 Uiso 1 1 calc R . .
C13 C 0.3435(5) 0.2555(5) 0.5944(3) 0.149(3) Uani 1 1 d . . .
H13A H 0.3000 0.2072 0.5831 0.224 Uiso 1 1 calc R . .
H13B H 0.3243 0.2961 0.6250 0.224 Uiso 1 1 calc R . .
H13C H 0.3964 0.2233 0.6086 0.224 Uiso 1 1 calc R . .
C14 C 0.1225(3) 0.3765(3) 0.37580(19) 0.0780(12) Uani 1 1 d . . .
H14A H 0.1590 0.3295 0.3571 0.094 Uiso 1 1 calc R . .
C15 C 0.0342(3) 0.3286(4) 0.3771(2) 0.1034(16) Uani 1 1 d . . .
H15A H 0.0398 0.2703 0.4006 0.155 Uiso 1 1 calc R . .
H15B H 0.0116 0.3121 0.3378 0.155 Uiso 1 1 calc R . .
H15C H -0.0045 0.3734 0.3937 0.155 Uiso 1 1 calc R . .
C16 C 0.1185(4) 0.4681(4) 0.3383(2) 0.1178(19) Uani 1 1 d . . .
H16A H 0.1754 0.4960 0.3387 0.177 Uiso 1 1 calc R . .
H16B H 0.0803 0.5148 0.3538 0.177 Uiso 1 1 calc R . .
H16C H 0.0972 0.4517 0.2987 0.177 Uiso 1 1 calc R . .
C17 C 0.3003(2) 0.0959(2) 0.28787(14) 0.0537(8) Uani 1 1 d . . .
C18 C 0.2210(3) 0.0881(3) 0.25453(15) 0.0646(10) Uani 1 1 d . . .
C19 C 0.2124(4) 0.0191(4) 0.21020(18) 0.0887(14) Uani 1 1 d . . .
H19A H 0.1598 0.0133 0.1873 0.106 Uiso 1 1 calc R . .
C20 C 0.2784(5) -0.0399(4) 0.1994(2) 0.1012(18) Uani 1 1 d . . .
H20A H 0.2707 -0.0862 0.1696 0.121 Uiso 1 1 calc R . .
C21 C 0.3556(4) -0.0326(4) 0.2315(2) 0.0972(16) Uani 1 1 d . . .
H21A H 0.4004 -0.0745 0.2237 0.117 Uiso 1 1 calc R . .
C22 C 0.3693(3) 0.0371(3) 0.27644(17) 0.0709(11) Uani 1 1 d . . .
C23 C 0.1458(3) 0.1558(4) 0.2641(2) 0.0814(13) Uani 1 1 d . . .
H23A H 0.1577 0.1845 0.3033 0.098 Uiso 1 1 calc R . .
C24 C 0.0595(4) 0.1037(6) 0.2629(3) 0.137(2) Uani 1 1 d . . .
H24A H 0.0637 0.0516 0.2912 0.205 Uiso 1 1 calc R . .
H24B H 0.0444 0.0772 0.2244 0.205 Uiso 1 1 calc R . .
H24C H 0.0158 0.1494 0.2722 0.205 Uiso 1 1 calc R . .
C25 C 0.1404(4) 0.2401(5) 0.2203(3) 0.129(2) Uani 1 1 d . . .
H25A H 0.1954 0.2728 0.2219 0.193 Uiso 1 1 calc R . .
H25B H 0.0968 0.2856 0.2300 0.193 Uiso 1 1 calc R . .
H25C H 0.1256 0.2151 0.1814 0.193 Uiso 1 1 calc R . .
C26 C 0.4563(3) 0.0452(4) 0.3108(2) 0.1002(16) Uani 1 1 d . . .
H26A H 0.4532 0.0984 0.3393 0.120 Uiso 1 1 calc R . .
C27 C 0.4800(4) -0.0501(5) 0.3456(3) 0.138(2) Uani 1 1 d . . .
H27A H 0.4348 -0.0657 0.3700 0.207 Uiso 1 1 calc R . .
H27B H 0.5335 -0.0407 0.3698 0.207 Uiso 1 1 calc R . .
H27C H 0.4865 -0.1029 0.3186 0.207 Uiso 1 1 calc R . .
C28 C 0.5262(4) 0.0734(5) 0.2690(4) 0.152(3) Uani 1 1 d . . .
H28A H 0.5094 0.1329 0.2486 0.228 Uiso 1 1 calc R . .
H28B H 0.5314 0.0218 0.2410 0.228 Uiso 1 1 calc R . .
H28C H 0.5809 0.0830 0.2916 0.228 Uiso 1 1 calc R . .
C29 C 0.0865(4) -0.2772(4) 0.4622(3) 0.122(2) Uani 1 1 d . . .
H29A H 0.0893 -0.3100 0.4999 0.147 Uiso 1 1 calc R A .
H29B H 0.1327 -0.3023 0.4406 0.147 Uiso 1 1 calc R . .
C30 C 0.0044(4) -0.2944(5) 0.4300(4) 0.139(3) Uani 1 1 d . A .
H30A H -0.0208 -0.3549 0.4426 0.167 Uiso 1 1 calc R . .
H30B H 0.0104 -0.2986 0.3883 0.167 Uiso 1 1 calc R . .
C31 C -0.0492(4) -0.2112(5) 0.4426(3) 0.121(2) Uani 1 1 d . . .
H31A H -0.0854 -0.2268 0.4737 0.145 Uiso 1 1 calc R A .
H31B H -0.0861 -0.1918 0.4078 0.145 Uiso 1 1 calc R . .
C32 C 0.0122(4) -0.1335(4) 0.4610(3) 0.124(2) Uani 1 1 d . A .
H32A H 0.0113 -0.0833 0.4309 0.149 Uiso 1 1 calc R . .
H32B H -0.0032 -0.1036 0.4970 0.149 Uiso 1 1 calc R . .
C33 C 0.4235(18) -0.1695(18) 0.5429(8) 0.106(4) Uani 0.50 1 d PU . .
C34 C 0.4644(4) -0.2513(5) 0.5736(3) 0.134(2) Uani 1 1 d U A .
C35 C 0.4001(5) -0.3165(6) 0.5871(4) 0.158(2) Uani 1 1 d U . .
C36 C 0.3256(12) -0.3091(14) 0.5353(7) 0.127(4) Uani 0.50 1 d PU A .
C37 C 0.1984(6) -0.1513(4) 0.3375(3) 0.126(2) Uani 1 1 d . . .
H37A H 0.2230 -0.0948 0.3195 0.151 Uiso 1 1 calc R A .
H37B H 0.1405 -0.1348 0.3470 0.151 Uiso 1 1 calc R . .
C38 C 0.1959(7) -0.2367(6) 0.2974(3) 0.162(4) Uani 1 1 d . A .
H38A H 0.1884 -0.2165 0.2565 0.195 Uiso 1 1 calc R . .
H38B H 0.1501 -0.2820 0.3050 0.195 Uiso 1 1 calc R . .
C39 C 0.2843(8) -0.2809(6) 0.3131(4) 0.185(4) Uani 1 1 d . . .
H39A H 0.2833 -0.3511 0.3062 0.222 Uiso 1 1 calc R A .
H39B H 0.3270 -0.2514 0.2902 0.222 Uiso 1 1 calc R . .
C40 C 0.3040(6) -0.2594(6) 0.3759(4) 0.162(3) Uani 1 1 d . A .
H40A H 0.2916 -0.3159 0.3995 0.194 Uiso 1 1 calc R . .
H40B H 0.3646 -0.2423 0.3844 0.194 Uiso 1 1 calc R . .
C41 C 0.1172(16) -0.0878(18) 0.6084(12) 0.163(4) Uani 0.50 1 d PU . .
C42 C 0.1530(6) -0.0772(8) 0.6681(4) 0.189(3) Uani 1 1 d DU A .
C43 C 0.2205(6) -0.0005(8) 0.6683(4) 0.181(3) Uani 1 1 d DU . .
C44 C 0.2283(14) 0.0196(17) 0.6060(11) 0.147(4) Uani 0.50 1 d PU A .
C41' C 0.1464(16) -0.1256(18) 0.6098(12) 0.163(4) Uani 0.50 1 d P A .
C44' C 0.2581(14) -0.0161(16) 0.6134(11) 0.147(4) Uani 0.50 1 d P A .
C36' C 0.3140(13) -0.2831(14) 0.5621(7) 0.127(4) Uani 0.50 1 d P A .
C33' C 0.4266(17) -0.1882(18) 0.5226(8) 0.106(4) Uani 0.50 1 d P A .

loop_
_atom_site_aniso_label
_atom_site_aniso_U_11
_atom_site_aniso_U_22
_atom_site_aniso_U_33
_atom_site_aniso_U_23
_atom_site_aniso_U_13
_atom_site_aniso_U_12
Ga1 0.0529(2) 0.0351(2) 0.0401(2) 0.00393(13) 0.00745(15) 0.00274(14)
Na1 0.0758(10) 0.0627(9) 0.0715(9) 0.0108(7) -0.0028(8) -0.0089(7)
Cl1 0.0742(6) 0.0517(5) 0.0734(6) 0.0229(4) -0.0078(5) 0.0029(4)
Cl2 0.0586(6) 0.0636(6) 0.0820(6) 0.0113(5) 0.0186(5) -0.0051(4)
N1 0.0618(17) 0.0330(13) 0.0455(15) 0.0028(11) 0.0096(12) 0.0056(11)
N2 0.0566(16) 0.0447(14) 0.0411(14) 0.0014(11) 0.0097(12) 0.0012(12)
O1 0.075(2) 0.075(2) 0.146(3) -0.014(2) 0.006(2) -0.0127(16)
O4' 0.113(8) 0.104(7) 0.078(3) 0.003(5) 0.012(6) -0.007(5)
O4 0.113(8) 0.104(7) 0.078(3) 0.003(5) 0.012(6) -0.007(5)
O2 0.077(3) 0.090(7) 0.098(8) 0.029(6) -0.009(6) 0.003(4)
O2' 0.077(3) 0.090(7) 0.098(8) 0.029(6) -0.009(6) 0.003(4)
O3 0.142(3) 0.088(2) 0.091(2) -0.014(2) 0.017(2) 0.006(2)
C1 0.095(3) 0.044(2) 0.082(3) 0.0116(19) 0.019(2) -0.0040(19)
C2 0.0530(19) 0.0390(16) 0.0547(19) 0.0116(14) 0.0076(15) 0.0030(14)
C3 0.0488(18) 0.0471(18) 0.0472(18) 0.0122(15) 0.0080(14) 0.0010(14)
C4 0.095(3) 0.070(3) 0.064(2) 0.017(2) 0.030(2) -0.002(2)
C5 0.063(2) 0.0355(16) 0.056(2) 0.0028(14) 0.0124(16) 0.0018(14)
C6 0.080(3) 0.0444(19) 0.057(2) -0.0056(16) 0.0101(18) 0.0006(17)
C7 0.096(3) 0.064(2) 0.068(3) -0.018(2) 0.016(2) 0.002(2)
C8 0.105(4) 0.074(3) 0.088(3) -0.025(2) 0.032(3) 0.013(3)
C9 0.085(3) 0.063(3) 0.103(4) -0.004(2) 0.019(3) 0.023(2)
C10 0.073(3) 0.0480(19) 0.068(2) 0.0034(17) 0.0135(19) 0.0133(18)
C11 0.099(3) 0.071(3) 0.060(2) -0.015(2) -0.009(2) 0.016(2)
C12 0.099(4) 0.125(5) 0.172(6) -0.036(5) -0.031(4) -0.004(4)
C13 0.208(8) 0.138(6) 0.100(4) 0.047(4) 0.007(5) 0.045(5)
C14 0.075(3) 0.083(3) 0.074(3) 0.005(2) 0.002(2) 0.030(2)
C15 0.082(4) 0.125(4) 0.100(4) -0.004(3) -0.006(3) 0.015(3)
C16 0.134(5) 0.121(4) 0.094(4) 0.038(3) -0.012(3) 0.022(4)
C17 0.073(2) 0.0489(19) 0.0401(17) -0.0006(14) 0.0120(16) -0.0025(17)
C18 0.082(3) 0.069(2) 0.0413(19) 0.0035(17) 0.0004(18) -0.008(2)
C19 0.117(4) 0.097(3) 0.049(2) -0.007(2) -0.004(2) -0.012(3)
C20 0.171(6) 0.085(3) 0.049(2) -0.019(2) 0.015(3) -0.015(4)
C21 0.139(5) 0.085(3) 0.072(3) -0.020(3) 0.036(3) 0.013(3)
C22 0.090(3) 0.066(2) 0.060(2) -0.0103(19) 0.023(2) 0.006(2)
C23 0.072(3) 0.106(4) 0.063(3) 0.000(2) -0.012(2) 0.002(2)
C24 0.090(4) 0.172(6) 0.144(5) -0.020(5) -0.011(4) -0.019(4)
C25 0.138(6) 0.131(5) 0.114(4) 0.042(4) -0.003(4) 0.037(4)
C26 0.080(3) 0.104(4) 0.119(4) -0.032(3) 0.024(3) 0.022(3)
C27 0.126(5) 0.137(6) 0.147(6) -0.006(4) -0.011(4) 0.061(4)
C28 0.098(4) 0.158(6) 0.209(8) -0.033(6) 0.065(5) 0.019(4)
C29 0.095(4) 0.075(3) 0.196(7) 0.016(4) 0.005(4) -0.008(3)
C30 0.100(5) 0.105(5) 0.207(8) -0.045(5) -0.016(5) -0.005(4)
C31 0.085(4) 0.127(5) 0.147(5) -0.046(4) -0.010(3) 0.004(3)
C32 0.090(4) 0.088(4) 0.200(7) -0.024(4) 0.036(4) 0.006(3)
C33 0.072(3) 0.106(6) 0.136(8) 0.039(6) -0.012(7) -0.002(4)
C34 0.109(4) 0.119(4) 0.167(5) 0.052(4) -0.022(3) -0.002(3)
C35 0.126(4) 0.160(5) 0.186(5) 0.092(4) -0.006(4) -0.002(4)
C36 0.104(5) 0.116(6) 0.157(8) 0.069(6) -0.003(6) -0.018(4)
C37 0.204(8) 0.089(4) 0.086(4) -0.006(3) 0.014(4) -0.008(4)
C38 0.276(12) 0.107(5) 0.106(5) -0.015(4) 0.028(6) -0.030(6)
C39 0.283(13) 0.118(6) 0.167(8) -0.051(6) 0.093(9) 0.000(7)
C40 0.186(8) 0.144(7) 0.160(7) -0.030(6) 0.039(6) 0.033(6)
C41 0.178(8) 0.193(8) 0.121(5) 0.006(6) 0.038(6) -0.054(6)
C42 0.205(6) 0.240(6) 0.126(4) -0.008(5) 0.041(5) -0.050(5)
C43 0.193(6) 0.219(6) 0.135(4) -0.044(5) 0.036(4) -0.032(5)
C44 0.152(8) 0.168(8) 0.125(5) -0.036(6) 0.028(6) -0.045(6)
C41' 0.178(8) 0.193(8) 0.121(5) 0.006(6) 0.038(6) -0.054(6)
C44' 0.152(8) 0.168(8) 0.125(5) -0.036(6) 0.028(6) -0.045(6)
C36' 0.104(5) 0.116(6) 0.157(8) 0.069(6) -0.003(6) -0.018(4)
C33' 0.072(3) 0.106(6) 0.136(8) 0.039(6) -0.012(7) -0.002(4)

loop_
_atom_type_symbol
_atom_type_description
_atom_type_scat_dispersion_real
_atom_type_scat_dispersion_imag
_atom_type_scat_source
C C 0.0033 0.0016 'International Tables Vol C Tables 4.2.6.8 and 6.1.1.4'
H H 0.0000 0.0000 'International Tables Vol C Tables 4.2.6.8 and 6.1.1.4'
N N 0.0061 0.0033 'International Tables Vol C Tables 4.2.6.8 and 6.1.1.4'
Na Na 0.0362 0.0249 'International Tables Vol C Tables 4.2.6.8 and 6.1.1.4'
Cl Cl 0.1484 0.1585 'International Tables Vol C Tables 4.2.6.8 and 6.1.1.4'
Ga Ga 0.2307 1.6083 'International Tables Vol C Tables 4.2.6.8 and 6.1.1.4'
O O 0.0106 0.0060 'International Tables Vol C Tables 4.2.6.8 and 6.1.1.4'

loop_
_geom_angle_atom_site_label_1
_geom_angle_atom_site_label_2
_geom_angle_atom_site_label_3
_geom_angle
N2 Ga1 N1 90.20(11)
N2 Ga1 Cl2 118.78(9)
N1 Ga1 Cl2 118.21(9)
N2 Ga1 Cl1 115.07(9)
N1 Ga1 Cl1 117.41(9)
Cl2 Ga1 Cl1 98.70(4)
O2 Na1 O4 73.3(5)
O2 Na1 O1 109.3(6)
O4 Na1 O1 86.3(4)
O2 Na1 O3 92.6(4)
O4 Na1 O3 159.3(4)
O1 Na1 O3 84.26(14)
O2 Na1 O2' 13.1(6)
O4 Na1 O2' 85.9(4)
O1 Na1 O2' 107.6(6)
O3 Na1 O2' 79.5(4)
O2 Na1 O4' 87.0(5)
O4 Na1 O4' 13.8(5)
O1 Na1 O4' 81.6(4)
O3 Na1 O4' 164.9(4)
O2' Na1 O4' 99.6(5)
O2 Na1 Cl1 90.6(6)
O4 Na1 Cl1 97.3(4)
O1 Na1 Cl1 159.89(11)
O3 Na1 Cl1 97.89(11)
O2' Na1 Cl1 92.4(6)
O4' Na1 Cl1 97.2(4)
O2 Na1 Cl2 159.0(6)
O4 Na1 Cl2 102.5(3)
O1 Na1 Cl2 90.61(10)
O3 Na1 Cl2 96.01(11)
O2' Na1 Cl2 160.5(6)
O4' Na1 Cl2 89.5(3)
Cl1 Na1 Cl2 69.29(4)
Ga1 Cl1 Na1 94.89(5)
Ga1 Cl2 Na1 93.98(5)
C5 N1 C2 118.8(2)
C5 N1 Ga1 128.8(2)
C2 N1 Ga1 107.46(19)
C3 N2 C17 122.1(3)
C3 N2 Ga1 107.92(19)
C17 N2 Ga1 128.7(2)
C29 O1 C32 107.7(4)
C29 O1 Na1 122.5(3)
C32 O1 Na1 128.8(3)
O4 O4' C44 92(4)
O4 O4' C41 103(4)
C44 O4' C41 111(2)
O4 O4' C44' 65(3)
C44 O4' C44' 28.0(15)
C41 O4' C44' 111(2)
O4 O4' C41' 76(3)
C44 O4' C41' 115(2)
C41 O4' C41' 26.9(15)
C44' O4' C41' 101.5(17)
O4 O4' Na1 67(3)
C44 O4' Na1 118.3(15)
C41 O4' Na1 129.7(15)
C44' O4' Na1 108.3(12)
C41' O4' Na1 115.0(13)
O4' O4 C44' 91(4)
O4' O4 C44 63(3)
C44' O4 C44 27.9(15)
O4' O4 C41' 80(3)
C44' O4 C41' 110(2)
C44 O4 C41' 107.4(18)
O4' O4 C41 56(3)
C44' O4 C41 104.8(18)
C44 O4 C41 92.0(15)
C41' O4 C41 23.8(14)
O4' O4 Na1 99(4)
C44' O4 Na1 124.4(16)
C44 O4 Na1 120.6(14)
C41' O4 Na1 125.7(15)
C41 O4 Na1 126.2(13)
O2' O2 C36' 91(5)
O2' O2 C33 91(5)
C36' O2 C33 110.7(18)
O2' O2 C33' 71(5)
C36' O2 C33' 111.6(18)
C33 O2 C33' 20.9(14)
O2' O2 C36 62(4)
C36' O2 C36 28.6(11)
C33 O2 C36 107.8(18)
C33' O2 C36 98.6(16)
O2' O2 Na1 93(4)
C36' O2 Na1 125.9(16)
C33 O2 Na1 123.0(15)
C33' O2 Na1 120.5(14)
C36 O2 Na1 124.2(14)
O2 O2' C36 97(5)
O2 O2' C33' 88(5)
C36 O2' C33' 111.3(19)
O2 O2' C36' 68(4)
C36 O2' C36' 29.0(12)
C33' O2' C36' 110.1(17)
O2 O2' C33 68(5)
C36 O2' C33 110.6(18)
C33' O2' C33 19.9(15)
C36' O2' C33 99.6(15)
O2 O2' Na1 74(4)
C36 O2' Na1 127.9(16)
C33' O2' Na1 119.3(15)
C36' O2' Na1 115.0(13)
C33 O2' Na1 112.7(13)
C37 O3 C40 110.6(5)
C37 O3 Na1 118.5(4)
C40 O3 Na1 130.9(4)
C2 C1 H1A 109.5
C2 C1 H1B 109.5
H1A C1 H1B 109.5
C2 C1 H1C 109.5
H1A C1 H1C 109.5
H1B C1 H1C 109.5
C3 C2 N1 116.9(3)
C3 C2 C1 124.4(3)
N1 C2 C1 117.9(3)
C2 C3 N2 117.3(3)
C2 C3 C4 124.2(3)
N2 C3 C4 118.0(3)
C3 C4 H4A 109.5
C3 C4 H4B 109.5
H4A C4 H4B 109.5
C3 C4 H4C 109.5
H4A C4 H4C 109.5
H4B C4 H4C 109.5
C10 C5 C6 119.7(3)
C10 C5 N1 121.1(3)
C6 C5 N1 119.1(3)
C7 C6 C5 119.1(4)
C7 C6 C11 118.7(4)
C5 C6 C11 122.2(3)
C8 C7 C6 121.1(4)
C8 C7 H7A 119.5
C6 C7 H7A 119.5
C9 C8 C7 120.2(4)
C9 C8 H8A 119.9
C7 C8 H8A 119.9
C8 C9 C10 121.8(4)
C8 C9 H9A 119.1
C10 C9 H9A 119.1
C9 C10 C5 118.0(4)
C9 C10 C14 119.0(4)
C5 C10 C14 123.0(3)
C13 C11 C6 111.8(5)
C13 C11 C12 110.4(5)
C6 C11 C12 110.8(4)
C13 C11 H11A 107.9
C6 C11 H11A 107.9
C12 C11 H11A 107.9
C11 C12 H12A 109.5
C11 C12 H12B 109.5
H12A C12 H12B 109.5
C11 C12 H12C 109.5
H12A C12 H12C 109.5
H12B C12 H12C 109.5
C11 C13 H13A 109.5
C11 C13 H13B 109.5
H13A C13 H13B 109.5
C11 C13 H13C 109.5
H13A C13 H13C 109.5
H13B C13 H13C 109.5
C10 C14 C16 112.1(4)
C10 C14 C15 112.0(4)
C16 C14 C15 112.1(4)
C10 C14 H14A 106.7
C16 C14 H14A 106.7
C15 C14 H14A 106.7
C14 C15 H15A 109.5
C14 C15 H15B 109.5
H15A C15 H15B 109.5
C14 C15 H15C 109.5
H15A C15 H15C 109.5
H15B C15 H15C 109.5
C14 C16 H16A 109.5
C14 C16 H16B 109.5
H16A C16 H16B 109.5
C14 C16 H16C 109.5
H16A C16 H16C 109.5
H16B C16 H16C 109.5
C22 C17 C18 120.9(3)
C22 C17 N2 119.5(3)
C18 C17 N2 119.6(3)
C19 C18 C17 118.3(4)
C19 C18 C23 119.9(4)
C17 C18 C23 121.8(3)
C20 C19 C18 121.4(5)
C20 C19 H19A 119.3
C18 C19 H19A 119.3
C19 C20 C21 120.6(5)
C19 C20 H20A 119.7
C21 C20 H20A 119.7
C20 C21 C22 121.0(5)
C20 C21 H21A 119.5
C22 C21 H21A 119.5
C17 C22 C21 117.7(5)
C17 C22 C26 122.2(4)
C21 C22 C26 120.0(4)
C24 C23 C18 113.7(5)
C24 C23 C25 110.5(5)
C18 C23 C25 111.1(4)
C24 C23 H23A 107.1
C18 C23 H23A 107.1
C25 C23 H23A 107.1
C23 C24 H24A 109.5
C23 C24 H24B 109.5
H24A C24 H24B 109.5
C23 C24 H24C 109.5
H24A C24 H24C 109.5
H24B C24 H24C 109.5
C23 C25 H25A 109.5
C23 C25 H25B 109.5
H25A C25 H25B 109.5
C23 C25 H25C 109.5
H25A C25 H25C 109.5
H25B C25 H25C 109.5
C22 C26 C27 111.4(5)
C22 C26 C28 109.9(5)
C27 C26 C28 112.1(5)
C22 C26 H26A 107.7
C27 C26 H26A 107.7
C28 C26 H26A 107.7
C26 C27 H27A 109.5
C26 C27 H27B 109.5
H27A C27 H27B 109.5
C26 C27 H27C 109.5
H27A C27 H27C 109.5
H27B C27 H27C 109.5
C26 C28 H28A 109.5
C26 C28 H28B 109.5
H28A C28 H28B 109.5
C26 C28 H28C 109.5
H28A C28 H28C 109.5
H28B C28 H28C 109.5
O1 C29 C30 107.5(5)
O1 C29 H29A 110.2
C30 C29 H29A 110.2
O1 C29 H29B 110.2
C30 C29 H29B 110.2
H29A C29 H29B 108.5
C29 C30 C31 105.7(5)
C29 C30 H30A 110.6
C31 C30 H30A 110.6
C29 C30 H30B 110.6
C31 C30 H30B 110.6
H30A C30 H30B 108.7
C30 C31 C32 104.7(5)
C30 C31 H31A 110.8
C32 C31 H31A 110.8
C30 C31 H31B 110.8
C32 C31 H31B 110.8
H31A C31 H31B 108.9
O1 C32 C31 108.2(4)
O1 C32 H32A 110.1
C31 C32 H32A 110.1
O1 C32 H32B 110.1
C31 C32 H32B 110.1
H32A C32 H32B 108.4
C33' C33 C34 89(5)
C33' C33 O2 84(6)
C34 C33 O2 105.8(18)
C33' C33 O2' 64(5)
C34 C33 O2' 102.1(17)
O2 C33 O2' 20.3(11)
C35 C34 C33 108.3(12)
C35 C34 C33' 107.5(12)
C33 C34 C33' 20.7(14)
C34 C35 C36' 110.9(9)
C34 C35 C36 106.3(8)
C36' C35 C36 28.0(11)
C36' C36 O2' 86(3)
C36' C36 O2 66(3)
O2' C36 O2 20.4(11)
C36' C36 C35 68(3)
O2' C36 C35 102.7(15)
O2 C36 C35 93.3(13)
O3 C37 C38 106.0(6)
O3 C37 H37A 110.5
C38 C37 H37A 110.5
O3 C37 H37B 110.5
C38 C37 H37B 110.5
H37A C37 H37B 108.7
C37 C38 C39 101.4(7)
C37 C38 H38A 111.5
C39 C38 H38A 111.5
C37 C38 H38B 111.5
C39 C38 H38B 111.5
H38A C38 H38B 109.3
C40 C39 C38 104.7(7)
C40 C39 H39A 110.8
C38 C39 H39A 110.8
C40 C39 H39B 110.8
C38 C39 H39B 110.8
H39A C39 H39B 108.9
O3 C40 C39 105.9(7)
O3 C40 H40A 110.6
C39 C40 H40A 110.6
O3 C40 H40B 110.6
C39 C40 H40B 110.6
H40A C40 H40B 108.7
C41' C41 C42 81(4)
C41' C41 O4' 81(4)
C42 C41 O4' 103.7(18)
C41' C41 O4 60(4)
C42 C41 O4 96.6(16)
O4' C41 O4 20.4(9)
C41 C42 C43 106.5(12)
C41 C42 C41' 27.1(15)
C43 C42 C41' 107.8(12)
C44' C43 C44 27.0(14)
C44' C43 C42 103.6(11)
C44 C43 C42 104.6(11)
C44' C44 O4' 88(4)
C44' C44 O4 64(3)
O4' C44 O4 24.5(9)
C44' C44 C43 75(4)
O4' C44 C43 108.0(18)
O4 C44 C43 103.7(17)
C41 C41' O4 96(4)
C41 C41' C42 72(4)
O4 C41' C42 104.3(18)
C41 C41' O4' 72(4)
O4 C41' O4' 23.5(8)
C42 C41' O4' 98.9(17)
C44 C44' O4 88(4)
C44 C44' C43 78(4)
O4 C44' C43 112.6(18)
C44 C44' O4' 64(3)
O4 C44' O4' 24.5(9)
C43 C44' O4' 101.2(16)
C36 C36' O2 85(3)
C36 C36' C35 84(3)
O2 C36' C35 103.5(15)
C36 C36' O2' 65(2)
O2 C36' O2' 20.8(11)
C35 C36' O2' 100.9(14)
C33 C33' O2' 96(6)
C33 C33' O2 75(6)
O2' C33' O2 21.3(11)
C33 C33' C34 70(5)
O2' C33' C34 105.4(18)
O2 C33' C34 99.5(16)

loop_
_geom_bond_atom_site_label_1
_geom_bond_atom_site_label_2
_geom_bond_distance
Ga1 N2 1.857(3)
Ga1 N1 1.860(2)
Ga1 Cl2 2.2081(10)
Ga1 Cl1 2.2137(9)
Na1 O2 2.32(2)
Na1 O4 2.344(19)
Na1 O1 2.355(3)
Na1 O3 2.392(4)
Na1 O2' 2.41(2)
Na1 O4' 2.509(18)
Na1 Cl1 2.9320(18)
Na1 Cl2 2.9696(18)
N1 C5 1.419(4)
N1 C2 1.430(4)
N2 C3 1.415(4)
N2 C17 1.437(4)
O1 C29 1.405(6)
O1 C32 1.409(6)
O4' O4 0.604(19)
O4' C44 1.30(3)
O4' C41 1.44(3)
O4' C44' 1.45(3)
O4' C41' 1.49(3)
O4 C44' 1.31(3)
O4 C44 1.46(3)
O4 C41' 1.47(3)
O4 C41 1.69(3)
O2 O2' 0.55(3)
O2 C36' 1.42(3)
O2 C33 1.46(4)
O2 C33' 1.50(4)
O2 C36 1.55(3)
O2' C36 1.39(3)
O2' C33' 1.42(4)
O2' C36' 1.53(3)
O2' C33 1.57(3)
O3 C37 1.397(7)
O3 C40 1.419(8)
C1 C2 1.489(5)
C1 H1A 0.9600
C1 H1B 0.9600
C1 H1C 0.9600
C2 C3 1.336(5)
C3 C4 1.507(4)
C4 H4A 0.9600
C4 H4B 0.9600
C4 H4C 0.9600
C5 C10 1.403(5)
C5 C6 1.406(5)
C6 C7 1.383(5)
C6 C11 1.503(6)
C7 C8 1.362(6)
C7 H7A 0.9300
C8 C9 1.352(7)
C8 H8A 0.9300
C9 C10 1.399(5)
C9 H9A 0.9300
C10 C14 1.500(6)
C11 C13 1.484(7)
C11 C12 1.529(7)
C11 H11A 0.9800
C12 H12A 0.9600
C12 H12B 0.9600
C12 H12C 0.9600
C13 H13A 0.9600
C13 H13B 0.9600
C13 H13C 0.9600
C14 C16 1.515(6)
C14 C15 1.519(7)
C14 H14A 0.9800
C15 H15A 0.9600
C15 H15B 0.9600
C15 H15C 0.9600
C16 H16A 0.9600
C16 H16B 0.9600
C16 H16C 0.9600
C17 C22 1.382(5)
C17 C18 1.388(5)
C18 C19 1.381(6)
C18 C23 1.520(6)
C19 C20 1.343(7)
C19 H19A 0.9300
C20 C21 1.346(8)
C20 H20A 0.9300
C21 C22 1.402(6)
C21 H21A 0.9300
C22 C26 1.498(7)
C23 C24 1.512(7)
C23 C25 1.522(7)
C23 H23A 0.9800
C24 H24A 0.9600
C24 H24B 0.9600
C24 H24C 0.9600
C25 H25A 0.9600
C25 H25B 0.9600
C25 H25C 0.9600
C26 C27 1.551(8)
C26 C28 1.561(8)
C26 H26A 0.9800
C27 H27A 0.9600
C27 H27B 0.9600
C27 H27C 0.9600
C28 H28A 0.9600
C28 H28B 0.9600
C28 H28C 0.9600
C29 C30 1.427(8)
C29 H29A 0.9700
C29 H29B 0.9700
C30 C31 1.452(8)
C30 H30A 0.9700
C30 H30B 0.9700
C31 C32 1.461(8)
C31 H31A 0.9700
C31 H31B 0.9700
C32 H32A 0.9700
C32 H32B 0.9700
C33 C33' 0.54(4)
C33 C34 1.43(2)
C34 C35 1.393(9)
C34 C33' 1.52(2)
C35 C36' 1.47(2)
C35 C36 1.58(2)
C36 C36' 0.75(3)
C37 C38 1.481(9)
C37 H37A 0.9700
C37 H37B 0.9700
C38 C39 1.510(12)
C38 H38A 0.9700
C38 H38B 0.9700
C39 C40 1.469(11)
C39 H39A 0.9700
C39 H39B 0.9700
C40 H40A 0.9700
C40 H40B 0.9700
C41 C41' 0.68(4)
C41 C42 1.43(3)
C42 C43 1.481(9)
C42 C41' 1.48(3)
C43 C44' 1.45(2)
C43 C44 1.47(3)
C44 C44' 0.68(4)

loop_
_geom_torsion_atom_site_label_1
_geom_torsion_atom_site_label_2
_geom_torsion_atom_site_label_3
_geom_torsion_atom_site_label_4
_geom_torsion
N2 Ga1 Cl1 Na1 -112.34(10)
N1 Ga1 Cl1 Na1 143.36(9)
Cl2 Ga1 Cl1 Na1 15.19(5)
O2 Na1 Cl1 Ga1 174.3(4)
O4 Na1 Cl1 Ga1 -112.5(3)
O1 Na1 Cl1 Ga1 -13.3(3)
O3 Na1 Cl1 Ga1 81.59(12)
O2' Na1 Cl1 Ga1 161.4(3)
O4' Na1 Cl1 Ga1 -98.6(3)
Cl2 Na1 Cl1 Ga1 -11.88(4)
N2 Ga1 Cl2 Na1 109.99(10)
N1 Ga1 Cl2 Na1 -142.60(10)
Cl1 Ga1 Cl2 Na1 -14.97(5)
O2 Na1 Cl2 Ga1 29.3(11)
O4 Na1 Cl2 Ga1 105.1(4)
O1 Na1 Cl2 Ga1 -168.58(10)
O3 Na1 Cl2 Ga1 -84.29(11)
O2' Na1 Cl2 Ga1 -8.8(11)
O4' Na1 Cl2 Ga1 109.8(4)
Cl1 Na1 Cl2 Ga1 11.90(4)
N2 Ga1 N1 C5 150.5(3)
Cl2 Ga1 N1 C5 27.3(3)
Cl1 Ga1 N1 C5 -90.9(3)
N2 Ga1 N1 C2 -3.8(2)
Cl2 Ga1 N1 C2 -127.00(19)
Cl1 Ga1 N1 C2 114.86(19)
N1 Ga1 N2 C3 3.8(2)
Cl2 Ga1 N2 C3 126.58(19)
Cl1 Ga1 N2 C3 -116.84(19)
N1 Ga1 N2 C17 -163.6(3)
Cl2 Ga1 N2 C17 -40.8(3)
Cl1 Ga1 N2 C17 75.8(3)
O2 Na1 O1 C29 -37.5(6)
O4 Na1 O1 C29 -108.4(5)
O3 Na1 O1 C29 53.2(5)
O2' Na1 O1 C29 -23.9(6)
O4' Na1 O1 C29 -121.4(5)
Cl1 Na1 O1 C29 150.5(4)
Cl2 Na1 O1 C29 149.2(5)
O2 Na1 O1 C32 155.4(6)
O4 Na1 O1 C32 84.6(6)
O3 Na1 O1 C32 -113.8(5)
O2' Na1 O1 C32 169.1(6)
O4' Na1 O1 C32 71.6(6)
Cl1 Na1 O1 C32 -16.5(7)
Cl2 Na1 O1 C32 -17.8(5)
O2 Na1 O4' O4 -1(3)
O1 Na1 O4' O4 109(3)
O3 Na1 O4' O4 88(4)
O2' Na1 O4' O4 2(3)
Cl1 Na1 O4' O4 -91(3)
Cl2 Na1 O4' O4 -160(3)
O2 Na1 O4' C44 78.7(15)
O4 Na1 O4' C44 80(3)
O1 Na1 O4' C44 -171.3(14)
O3 Na1 O4' C44 167.6(13)
O2' Na1 O4' C44 82.1(15)
Cl1 Na1 O4' C44 -11.6(14)
Cl2 Na1 O4' C44 -80.6(14)
O2 Na1 O4' C41 -89.5(17)
O4 Na1 O4' C41 -88(4)
O1 Na1 O4' C41 20.5(16)
O3 Na1 O4' C41 -1(2)
O2' Na1 O4' C41 -86.0(17)
Cl1 Na1 O4' C41 -179.7(16)
Cl2 Na1 O4' C41 111.2(16)
O2 Na1 O4' C44' 50.1(13)
O4 Na1 O4' C44' 51(3)
O1 Na1 O4' C44' 160.2(12)
O3 Na1 O4' C44' 139.1(14)
O2' Na1 O4' C44' 53.6(14)
Cl1 Na1 O4' C44' -40.1(12)
Cl2 Na1 O4' C44' -109.1(12)
O2 Na1 O4' C41' -62.6(14)
O4 Na1 O4' C41' -62(3)
O1 Na1 O4' C41' 47.5(13)
O3 Na1 O4' C41' 26(2)
O2' Na1 O4' C41' -59.1(15)
Cl1 Na1 O4' C41' -152.8(13)
Cl2 Na1 O4' C41' 138.2(13)
C44 O4' O4 C44' 5(3)
C41 O4' O4 C44' -107(2)
C41' O4' O4 C44' -110.1(18)
Na1 O4' O4 C44' 125.0(19)
C41 O4' O4 C44 -112(3)
C44' O4' O4 C44 -5(3)
C41' O4' O4 C44 -115.2(18)
Na1 O4' O4 C44 119.9(15)
C44 O4' O4 C41' 115.2(18)
C41 O4' O4 C41' 3(3)
C44' O4' O4 C41' 110.1(18)
Na1 O4' O4 C41' -124.9(15)
C44 O4' O4 C41 112(3)
C44' O4' O4 C41 107(2)
C41' O4' O4 C41 -3(3)
Na1 O4' O4 C41 -127.8(17)
C44 O4' O4 Na1 -119.9(15)
C41 O4' O4 Na1 127.8(17)
C44' O4' O4 Na1 -125.0(19)
C41' O4' O4 Na1 124.9(15)
O2 Na1 O4 O4' 179(4)
O1 Na1 O4 O4' -70(3)
O3 Na1 O4 O4' -132(3)
O2' Na1 O4 O4' -178(3)
Cl1 Na1 O4 O4' 91(3)
Cl2 Na1 O4 O4' 20(3)
O2 Na1 O4 C44' 81.7(15)
O1 Na1 O4 C44' -166.8(14)
O3 Na1 O4 C44' 130.3(15)
O2' Na1 O4 C44' 85.2(15)
O4' Na1 O4 C44' -97(4)
Cl1 Na1 O4 C44' -6.7(14)
Cl2 Na1 O4 C44' -77.0(14)
O2 Na1 O4 C44 114.7(15)
O1 Na1 O4 C44 -133.9(13)
O3 Na1 O4 C44 163.2(11)
O2' Na1 O4 C44 118.2(14)
O4' Na1 O4 C44 -64(3)
Cl1 Na1 O4 C44 26.2(13)
Cl2 Na1 O4 C44 -44.1(13)
O2 Na1 O4 C41' -96.8(15)
O1 Na1 O4 C41' 14.6(14)
O3 Na1 O4 C41' -48.3(19)
O2' Na1 O4 C41' -93.3(15)
O4' Na1 O4 C41' 84(4)
Cl1 Na1 O4 C41' 174.7(14)
Cl2 Na1 O4 C41' 104.4(14)
O2 Na1 O4 C41 -126.4(15)
O1 Na1 O4 C41 -14.9(13)
O3 Na1 O4 C41 -77.8(15)
O2' Na1 O4 C41 -122.9(14)
O4' Na1 O4 C41 55(3)
Cl1 Na1 O4 C41 145.2(13)
Cl2 Na1 O4 C41 74.9(13)
O4 Na1 O2 O2' 164(5)
O1 Na1 O2 O2' 85(5)
O3 Na1 O2 O2' 0(5)
O4' Na1 O2 O2' 165(5)
Cl1 Na1 O2 O2' -98(5)
Cl2 Na1 O2 O2' -114(4)
O4 Na1 O2 C36' 71.0(14)
O1 Na1 O2 C36' -8.9(14)
O3 Na1 O2 C36' -93.7(13)
O2' Na1 O2 C36' -93(5)
O4' Na1 O2 C36' 71.2(14)
Cl1 Na1 O2 C36' 168.4(13)
Cl2 Na1 O2 C36' 152.1(12)
O4 Na1 O2 C33 -101.9(14)
O1 Na1 O2 C33 178.3(12)
O3 Na1 O2 C33 93.4(13)
O2' Na1 O2 C33 94(5)
O4' Na1 O2 C33 -101.7(14)
Cl1 Na1 O2 C33 -4.5(13)
Cl2 Na1 O2 C33 -21(2)
O4 Na1 O2 C33' -126.4(15)
O1 Na1 O2 C33' 153.8(13)
O3 Na1 O2 C33' 69.0(13)
O2' Na1 O2 C33' 69(5)
O4' Na1 O2 C33' -126.1(14)
Cl1 Na1 O2 C33' -28.9(13)
Cl2 Na1 O2 C33' -45.2(19)
O4 Na1 O2 C36 106.0(15)
O1 Na1 O2 C36 26.2(14)
O3 Na1 O2 C36 -58.6(13)
O2' Na1 O2 C36 -58(4)
O4' Na1 O2 C36 106.3(14)
Cl1 Na1 O2 C36 -156.5(13)
Cl2 Na1 O2 C36 -172.8(8)
C36' O2 O2' C36 -1(3)
C33 O2 O2' C36 109(2)
C33' O2 O2' C36 111(2)
Na1 O2 O2' C36 -127.5(14)
C36' O2 O2' C33' -112.6(16)
C33 O2 O2' C33' -2(2)
C36 O2 O2' C33' -111(2)
Na1 O2 O2' C33' 121.3(12)
C33 O2 O2' C36' 111(2)
C33' O2 O2' C36' 112.6(16)
C36 O2 O2' C36' 1(3)
Na1 O2 O2' C36' -126.1(19)
C36' O2 O2' C33 -111(2)
C33' O2 O2' C33 2(2)
C36 O2 O2' C33 -109(2)
Na1 O2 O2' C33 123.2(18)
C36' O2 O2' Na1 126.1(19)
C33 O2 O2' Na1 -123.2(18)
C33' O2 O2' Na1 -121.3(12)
C36 O2 O2' Na1 127.5(14)
O4 Na1 O2' O2 -15(5)
O1 Na1 O2' O2 -100(5)
O3 Na1 O2' O2 180(5)
O4' Na1 O2' O2 -16(5)
Cl1 Na1 O2' O2 82(5)
Cl2 Na1 O2' O2 101(5)
O2 Na1 O2' C36 87(5)
O4 Na1 O2' C36 71.6(14)
O1 Na1 O2' C36 -13.2(15)
O3 Na1 O2' C36 -93.7(14)
O4' Na1 O2' C36 71.0(15)
Cl1 Na1 O2' C36 168.7(14)
Cl2 Na1 O2' C36 -172.0(10)
O2 Na1 O2' C33' -78(5)
O4 Na1 O2' C33' -93.2(13)
O1 Na1 O2' C33' -178.0(12)
O3 Na1 O2' C33' 101.5(13)
O4' Na1 O2' C33' -93.8(13)
Cl1 Na1 O2' C33' 3.9(12)
Cl2 Na1 O2' C33' 23(2)
O2 Na1 O2' C36' 56(4)
O4 Na1 O2' C36' 40.8(13)
O1 Na1 O2' C36' -43.9(13)
O3 Na1 O2' C36' -124.4(13)
O4' Na1 O2' C36' 40.3(14)
Cl1 Na1 O2' C36' 138.0(12)
Cl2 Na1 O2' C36' 157.3(10)
O2 Na1 O2' C33 -57(4)
O4 Na1 O2' C33 -72.4(13)
O1 Na1 O2' C33 -157.2(11)
O3 Na1 O2' C33 122.4(13)
O4' Na1 O2' C33 -72.9(13)
Cl1 Na1 O2' C33 24.8(12)
Cl2 Na1 O2' C33 44.1(18)
O2 Na1 O3 C37 176.8(7)
O4 Na1 O3 C37 130.8(11)
O1 Na1 O3 C37 67.6(4)
O2' Na1 O3 C37 176.7(7)
O4' Na1 O3 C37 88.5(12)
Cl1 Na1 O3 C37 -92.3(4)
Cl2 Na1 O3 C37 -22.4(4)
O2 Na1 O3 C40 0.8(8)
O4 Na1 O3 C40 -45.2(13)
O1 Na1 O3 C40 -108.4(6)
O2' Na1 O3 C40 0.7(8)
O4' Na1 O3 C40 -87.4(14)
Cl1 Na1 O3 C40 91.8(6)
Cl2 Na1 O3 C40 161.6(6)
C5 N1 C2 C3 -154.3(3)
Ga1 N1 C2 C3 3.0(4)
C5 N1 C2 C1 34.9(4)
Ga1 N1 C2 C1 -167.8(3)
N1 C2 C3 N2 0.1(4)
C1 C2 C3 N2 170.2(3)
N1 C2 C3 C4 -172.4(3)
C1 C2 C3 C4 -2.2(6)
C17 N2 C3 C2 165.3(3)
Ga1 N2 C3 C2 -3.0(4)
C17 N2 C3 C4 -21.8(5)
Ga1 N2 C3 C4 169.8(3)
C2 N1 C5 C10 61.2(4)
Ga1 N1 C5 C10 -90.6(4)
C2 N1 C5 C6 -118.2(3)
Ga1 N1 C5 C6 90.0(4)
C10 C5 C6 C7 -1.0(5)
N1 C5 C6 C7 178.4(3)
C10 C5 C6 C11 179.4(4)
N1 C5 C6 C11 -1.1(5)
C5 C6 C7 C8 -1.1(6)
C11 C6 C7 C8 178.5(4)
C6 C7 C8 C9 1.7(7)
C7 C8 C9 C10 -0.2(8)
C8 C9 C10 C5 -1.9(7)
C8 C9 C10 C14 176.8(4)
C6 C5 C10 C9 2.4(5)
N1 C5 C10 C9 -177.0(3)
C6 C5 C10 C14 -176.1(4)
N1 C5 C10 C14 4.4(6)
C7 C6 C11 C13 60.1(6)
C5 C6 C11 C13 -120.3(5)
C7 C6 C11 C12 -63.5(6)
C5 C6 C11 C12 116.1(5)
C9 C10 C14 C16 64.3(6)
C5 C10 C14 C16 -117.1(4)
C9 C10 C14 C15 -62.8(5)
C5 C10 C14 C15 115.8(4)
C3 N2 C17 C22 95.9(4)
Ga1 N2 C17 C22 -98.4(4)
C3 N2 C17 C18 -85.2(4)
Ga1 N2 C17 C18 80.6(4)
C22 C17 C18 C19 1.0(5)
N2 C17 C18 C19 -177.9(3)
C22 C17 C18 C23 -176.5(4)
N2 C17 C18 C23 4.5(5)
C17 C18 C19 C20 0.4(7)
C23 C18 C19 C20 178.0(4)
C18 C19 C20 C21 -0.6(8)
C19 C20 C21 C22 -0.6(8)
C18 C17 C22 C21 -2.2(6)
N2 C17 C22 C21 176.7(4)
C18 C17 C22 C26 178.7(4)
N2 C17 C22 C26 -2.4(6)
C20 C21 C22 C17 2.0(7)
C20 C21 C22 C26 -178.8(5)
C19 C18 C23 C24 45.4(6)
C17 C18 C23 C24 -137.1(5)
C19 C18 C23 C25 -79.9(5)
C17 C18 C23 C25 97.6(5)
C17 C22 C26 C27 115.9(5)
C21 C22 C26 C27 -63.2(6)
C17 C22 C26 C28 -119.1(5)
C21 C22 C26 C28 61.8(6)
C32 O1 C29 C30 18.7(8)
Na1 O1 C29 C30 -150.6(5)
O1 C29 C30 C31 -25.7(8)
C29 C30 C31 C32 22.3(9)
C29 O1 C32 C31 -4.3(8)
Na1 O1 C32 C31 164.2(4)
C30 C31 C32 O1 -11.3(8)
O2' O2 C33 C33' 5(6)
C36' O2 C33 C33' 97(5)
C36 O2 C33 C33' 66(5)
Na1 O2 C33 C33' -90(5)
O2' O2 C33 C34 -82(4)
C36' O2 C33 C34 9.4(19)
C33' O2 C33 C34 -87(5)
C36 O2 C33 C34 -20.8(17)
Na1 O2 C33 C34 -176.7(9)
C36' O2 C33 O2' 92(5)
C33' O2 C33 O2' -5(6)
C36 O2 C33 O2' 62(4)
Na1 O2 C33 O2' -94(4)
O2 O2' C33 C33' -175(7)
C36 O2' C33 C33' 96(5)
C36' O2' C33 C33' 124(5)
Na1 O2' C33 C33' -114(5)
O2 O2' C33 C34 103(5)
C36 O2' C33 C34 13.2(19)
C33' O2' C33 C34 -83(5)
C36' O2' C33 C34 41.1(17)
Na1 O2' C33 C34 163.5(10)
C36 O2' C33 O2 -90(4)
C33' O2' C33 O2 175(7)
C36' O2' C33 O2 -62(4)
Na1 O2' C33 O2 61(4)
C33' C33 C34 C35 -91(6)
O2 C33 C34 C35 -8.0(16)
O2' C33 C34 C35 -28.6(16)
O2 C33 C34 C33' 83(6)
O2' C33 C34 C33' 63(5)
C33 C34 C35 C36' 4.0(15)
C33' C34 C35 C36' -17.8(15)
C33 C34 C35 C36 33.1(14)
C33' C34 C35 C36 11.4(14)
O2 O2' C36 C36' 3(6)
C33' O2' C36 C36' 93(3)
C33 O2' C36 C36' 72(3)
Na1 O2' C36 C36' -73(3)
C33' O2' C36 O2 91(5)
C36' O2' C36 O2 -3(6)
C33 O2' C36 O2 69(5)
Na1 O2' C36 O2 -75(5)
O2 O2' C36 C35 -64(5)
C33' O2' C36 C35 26.6(18)
C36' O2' C36 C35 -67(3)
C33 O2' C36 C35 5.3(18)
Na1 O2' C36 C35 -139.2(11)
O2' O2 C36 C36' -177(6)
C33 O2 C36 C36' 101(3)
C33' O2 C36 C36' 120(3)
Na1 O2 C36 C36' -104(3)
C36' O2 C36 O2' 177(6)
C33 O2 C36 O2' -82(5)
C33' O2 C36 O2' -63(5)
Na1 O2 C36 O2' 73(5)
O2' O2 C36 C35 119(5)
C36' O2 C36 C35 -64(3)
C33 O2 C36 C35 36.4(15)
C33' O2 C36 C35 55.7(13)
Na1 O2 C36 C35 -168.0(10)
C34 C35 C36 C36' -104(3)
C34 C35 C36 O2' -23.1(15)
C36' C35 C36 O2' 81(3)
C34 C35 C36 O2 -41.4(13)
C36' C35 C36 O2 63(3)
C40 O3 C37 C38 20.4(8)
Na1 O3 C37 C38 -156.4(5)
O3 C37 C38 C39 -32.0(8)
C37 C38 C39 C40 32.1(9)
C37 O3 C40 C39 0.8(9)
Na1 O3 C40 C39 177.0(5)
C38 C39 C40 O3 -21.0(10)
O4 O4' C41 C41' -6(6)
C44 O4' C41 C41' -104(4)
C44' O4' C41 C41' -74(5)
Na1 O4' C41 C41' 65(5)
O4 O4' C41 C42 72(4)
C44 O4' C41 C42 -26(2)
C44' O4' C41 C42 4(2)
C41' O4' C41 C42 78(4)
Na1 O4' C41 C42 142.9(12)
C44 O4' C41 O4 -97(4)
C44' O4' C41 O4 -67(4)
C41' O4' C41 O4 6(6)
Na1 O4' C41 O4 71(3)
O4' O4 C41 C41' 173(7)
C44' O4 C41 C41' -106(5)
C44 O4 C41 C41' -131(5)
Na1 O4 C41 C41' 98(5)
O4' O4 C41 C42 -112(4)
C44' O4 C41 C42 -30.8(19)
C44 O4 C41 C42 -56.0(17)
C41' O4 C41 C42 75(4)
Na1 O4 C41 C42 172.9(10)
C44' O4 C41 O4' 81(4)
C44 O4 C41 O4' 56(4)
C41' O4 C41 O4' -173(7)
Na1 O4 C41 O4' -75(4)
C41' C41 C42 C43 97(4)
O4' C41 C42 C43 19.1(18)
O4 C41 C42 C43 38.6(15)
O4' C41 C42 C41' -78(4)
O4 C41 C42 C41' -58(3)
C41 C42 C43 C44' -35.6(17)
C41' C42 C43 C44' -7.2(17)
C41 C42 C43 C44 -7.7(17)
C41' C42 C43 C44 20.6(18)
O4 O4' C44 C44' -10(5)
C41 O4' C44 C44' 95(4)
C41' O4' C44 C44' 66(4)
Na1 O4' C44 C44' -75(4)
C41 O4' C44 O4 105(4)
C44' O4' C44 O4 10(5)
C41' O4' C44 O4 76(4)
Na1 O4' C44 O4 -65(3)
O4 O4' C44 C43 -84(4)
C41 O4' C44 C43 21(2)
C44' O4' C44 C43 -74(4)
C41' O4' C44 C43 -8(2)
Na1 O4' C44 C43 -148.9(11)
O4' O4 C44 C44' 169(6)
C41' O4 C44 C44' 100(4)
C41 O4 C44 C44' 119(4)
Na1 O4 C44 C44' -106(4)
C44' O4 C44 O4' -169(6)
C41' O4 C44 O4' -69(4)
C41 O4 C44 O4' -51(3)
Na1 O4 C44 O4' 84(4)
O4' O4 C44 C43 103(4)
C44' O4 C44 C43 -66(4)
C41' O4 C44 C43 34.3(19)
C41 O4 C44 C43 52.9(16)
Na1 O4 C44 C43 -172.1(9)
C42 C43 C44 C44' -91(4)
C44' C43 C44 O4' 83(4)
C42 C43 C44 O4' -8.1(18)
C44' C43 C44 O4 58(3)
C42 C43 C44 O4 -33.2(16)
C42 C41 C41' O4 -103.2(18)
O4' C41 C41' O4 3(2)
O4' C41 C41' C42 105.7(12)
O4 C41 C41' C42 103.2(18)
C42 C41 C41' O4' -105.7(12)
O4 C41 C41' O4' -3(2)
O4' O4 C41' C41 -6(6)
C44' O4 C41' C41 81(5)
C44 O4 C41' C41 52(5)
Na1 O4 C41' C41 -100(4)
O4' O4 C41' C42 -79(4)
C44' O4 C41' C42 8(2)
C44 O4 C41' C42 -21(2)
C41 O4 C41' C42 -73(4)
Na1 O4 C41' C42 -173.1(9)
C44' O4 C41' O4' 87(4)
C44 O4 C41' O4' 58(3)
C41 O4 C41' O4' 6(6)
Na1 O4 C41' O4' -94(4)
C43 C42 C41' C41 -92(4)
C41 C42 C41' O4 92(4)
C43 C42 C41' O4 0.1(19)
C41 C42 C41' O4' 68(4)
C43 C42 C41' O4' -23.3(18)
O4 O4' C41' C41 174(6)
C44 O4' C41' C41 88(4)
C44' O4' C41' C41 114(4)
Na1 O4' C41' C41 -130(4)
C44 O4' C41' O4 -86(4)
C41 O4' C41' O4 -174(6)
C44' O4' C41' O4 -60(3)
Na1 O4' C41' O4 57(3)
O4 O4' C41' C42 106(4)
C44 O4' C41' C42 20(2)
C41 O4' C41' C42 -68(4)
C44' O4' C41' C42 45.6(18)
Na1 O4' C41' C42 162.2(10)
O4' C44 C44' O4 5(2)
C43 C44 C44' O4 113.6(14)
O4' C44 C44' C43 -109.1(14)
O4 C44 C44' C43 -113.6(14)
O4 C44 C44' O4' -5(2)
C43 C44 C44' O4' 109.1(14)
O4' O4 C44' C44 -10(5)
C41' O4 C44' C44 -90(4)
C41 O4 C44' C44 -65(4)
Na1 O4 C44' C44 92(4)
O4' O4 C44' C43 66(4)
C44 O4 C44' C43 76(4)
C41' O4 C44' C43 -14(2)
C41 O4 C44' C43 11(2)
Na1 O4 C44' C43 167.5(10)
C44 O4 C44' O4' 10(5)
C41' O4 C44' O4' -80(4)
C41 O4 C44' O4' -55(3)
Na1 O4 C44' O4' 101(4)
C42 C43 C44' C44 96(4)
C44 C43 C44' O4 -82(4)
C42 C43 C44' O4 13.1(19)
C44 C43 C44' O4' -60(3)
C42 C43 C44' O4' 35.9(16)
O4 O4' C44' C44 169(6)
C41 O4' C44' C44 -96(4)
C41' O4' C44' C44 -122(4)
Na1 O4' C44' C44 116(4)
C44 O4' C44' O4 -169(6)
C41 O4' C44' O4 95(4)
C41' O4' C44' O4 69(3)
Na1 O4' C44' O4 -53(3)
O4 O4' C44' C43 -121(4)
C44 O4' C44' C43 70(4)
C41 O4' C44' C43 -25.6(19)
C41' O4' C44' C43 -51.9(17)
Na1 O4' C44' C43 -173.3(10)
O2' C36 C36' O2 -1(2)
C35 C36 C36' O2 104.2(13)
O2' C36 C36' C35 -105.2(12)
O2 C36 C36' C35 -104.2(13)
O2 C36 C36' O2' 1(2)
C35 C36 C36' O2' 105.2(12)
O2' O2 C36' C36 3(5)
C33 O2 C36' C36 -89(3)
C33' O2 C36' C36 -67(3)
Na1 O2 C36' C36 97(3)
O2' O2 C36' C35 85(5)
C33 O2 C36' C35 -6.9(18)
C33' O2 C36' C35 15.5(18)
C36 O2 C36' C35 82(3)
Na1 O2 C36' C35 179.5(9)
C33 O2 C36' O2' -92(5)
C33' O2 C36' O2' -70(5)
C36 O2 C36' O2' -3(5)
Na1 O2 C36' O2' 94(5)
C34 C35 C36' C36 86(3)
C34 C35 C36' O2 1.8(16)
C36 C35 C36' O2 -84(3)
C34 C35 C36' O2' 23.0(15)
C36 C35 C36' O2' -63(2)
O2 O2' C36' C36 -177(6)
C33' O2' C36' C36 -98(3)
C33 O2' C36' C36 -115(3)
Na1 O2' C36' C36 124(3)
C36 O2' C36' O2 177(6)
C33' O2' C36' O2 79(5)
C33 O2' C36' O2 62(5)
Na1 O2' C36' O2 -59(4)
O2 O2' C36' C35 -99(5)
C36 O2' C36' C35 78(3)
C33' O2' C36' C35 -20.3(19)
C33 O2' C36' C35 -37.8(16)
Na1 O2' C36' C35 -158.5(10)
C34 C33 C33' O2' 104.1(19)
O2 C33 C33' O2' -2(3)
C34 C33 C33' O2 106.0(15)
O2' C33 C33' O2 2(3)
O2 C33 C33' C34 -106.0(15)
O2' C33 C33' C34 -104.1(19)
O2 O2' C33' C33 5(7)
C36 O2' C33' C33 -92(5)
C36' O2' C33' C33 -61(5)
Na1 O2' C33' C33 75(5)
C36 O2' C33' O2 -97(4)
C36' O2' C33' O2 -66(4)
C33 O2' C33' O2 -5(7)
Na1 O2' C33' O2 70(4)
O2 O2' C33' C34 76(5)
C36 O2' C33' C34 -20.4(19)
C36' O2' C33' C34 10.7(19)
C33 O2' C33' C34 71(5)
Na1 O2' C33' C34 146.8(10)
O2' O2 C33' C33 -175(7)
C36' O2 C33' C33 -92(5)
C36 O2 C33' C33 -118(5)
Na1 O2 C33' C33 103(5)
C36' O2 C33' O2' 83(4)
C33 O2 C33' O2' 175(7)
C36 O2 C33' O2' 57(4)
Na1 O2 C33' O2' -82(4)
O2' O2 C33' C34 -108(4)
C36' O2 C33' C34 -24.9(18)
C33 O2 C33' C34 67(4)
C36 O2 C33' C34 -51.4(15)
Na1 O2 C33' C34 170.1(9)
C35 C34 C33' C33 95(6)
C35 C34 C33' O2' 3.9(17)
C33 C34 C33' O2' -92(6)
C35 C34 C33' O2 24.9(15)
C33 C34 C33' O2 -70(5)
